data_1540610
loop_
_publ_author_name
'Shen, Mei-Hua'
'Xu, Ke'
'Sun, Chu-Han'
'Xua, Hua-Dong'

_publ_section_title
;
 Stereoselective Construction of Bridged
 trans-aza-Bicyclo[7/6,3/2,1]alkenyl Imines through Ring Expansion
 aza-Cope Rearrangement.
;
_journal_issue 22
_journal_name_full 'Organic letters'
_journal_page_first 5598
_journal_page_last 5601
_journal_paper_doi 10.1021/acs.orglett.5b02798
_journal_volume 17
_journal_year 2015
_chemical_formula_sum 'C23 H30 N2 O4 S'
_chemical_formula_weight 430.55
_chemical_name_systematic
; 
 ? 
;
_space_group_IT_number 14
_symmetry_cell_setting monoclinic
_symmetry_space_group_name_Hall '-P 2yn'
_symmetry_space_group_name_H-M 'P 1 21/n 1'
_atom_sites_solution_hydrogens geom
_atom_sites_solution_primary direct
_atom_sites_solution_secondary difmap
_audit_creation_method SHELXL-97
_cell_angle_alpha 90.00
_cell_angle_beta 93.715(5)
_cell_angle_gamma 90.00
_cell_formula_units_Z 4
_cell_length_a 7.7796(13)
_cell_length_b 34.171(6)
_cell_length_c 8.2694(14)
_cell_measurement_reflns_used 2444
_cell_measurement_temperature 296(2)
_cell_measurement_theta_max 23.90
_cell_measurement_theta_min 2.38
_cell_volume 2193.7(6)
_computing_cell_refinement 'Bruker SAINT'
_computing_data_collection 'Bruker APEX2'
_computing_data_reduction 'Bruker SAINT'
_computing_molecular_graphics 'Bruker SHELXTL'
_computing_publication_material 'Bruker SHELXTL'
_computing_structure_refinement 'SHELXL-97 (Sheldrick, 1997)'
_computing_structure_solution 'SHELXS-97 (Sheldrick, 1990)'
_diffrn_ambient_temperature 296(2)
_diffrn_measured_fraction_theta_full 0.996
_diffrn_measured_fraction_theta_max 0.996
_diffrn_measurement_device_type 'Bruker APEX-II CCD'
_diffrn_measurement_method '\f and \w scans'
_diffrn_radiation_monochromator graphite
_diffrn_radiation_source 'fine-focus sealed tube'
_diffrn_radiation_type MoK\a
_diffrn_radiation_wavelength 0.71073
_diffrn_reflns_av_R_equivalents 0.0364
_diffrn_reflns_av_sigmaI/netI 0.0461
_diffrn_reflns_limit_h_max 9
_diffrn_reflns_limit_h_min -8
_diffrn_reflns_limit_k_max 36
_diffrn_reflns_limit_k_min -40
_diffrn_reflns_limit_l_max 9
_diffrn_reflns_limit_l_min -9
_diffrn_reflns_number 12025
_diffrn_reflns_theta_full 25.01
_diffrn_reflns_theta_max 25.01
_diffrn_reflns_theta_min 2.38
_exptl_absorpt_coefficient_mu 0.180
_exptl_absorpt_correction_T_max 0.9615
_exptl_absorpt_correction_T_min 0.9530
_exptl_absorpt_correction_type multi-scan
_exptl_absorpt_process_details sadabs
_exptl_crystal_colour colorless
_exptl_crystal_density_diffrn 1.304
_exptl_crystal_density_method 'not measured'
_exptl_crystal_description block
_exptl_crystal_F_000 920
_exptl_crystal_size_max 0.27
_exptl_crystal_size_mid 0.25
_exptl_crystal_size_min 0.22
_refine_diff_density_max 0.878
_refine_diff_density_min -0.554
_refine_diff_density_rms 0.087
_refine_ls_extinction_coef 0.0064(13)
_refine_ls_extinction_expression Fc^*^=kFc[1+0.001xFc^2^\l^3^/sin(2\q)]^-1/4^
_refine_ls_extinction_method SHELXL
_refine_ls_goodness_of_fit_ref 1.160
_refine_ls_hydrogen_treatment mixed
_refine_ls_matrix_type full
_refine_ls_number_parameters 254
_refine_ls_number_reflns 3844
_refine_ls_number_restraints 56
_refine_ls_restrained_S_all 1.218
_refine_ls_R_factor_all 0.2189
_refine_ls_R_factor_gt 0.1536
_refine_ls_shift/su_max 0.000
_refine_ls_shift/su_mean 0.000
_refine_ls_structure_factor_coef Fsqd
_refine_ls_weighting_details 'calc w=1/[\s^2^(Fo^2^)+(0.0000P)^2^+10.0000P] where P=(Fo^2^+2Fc^2^)/3'
_refine_ls_weighting_scheme calc
_refine_ls_wR_factor_gt 0.2663
_refine_ls_wR_factor_ref 0.2998
_reflns_number_gt 2057
_reflns_number_total 3844
_reflns_threshold_expression >2sigma(I)
_cod_data_source_file ol5b02798_si_002.cif
_cod_data_source_block mo_150521a_0m
_cod_depositor_comments
;
The following automatic conversions were performed:

'_symmetry_cell_setting' value 'Monoclinic' changed to 'monoclinic'
according to
/usr/data/users/saulius/crontab/automatic-downloads/current/ACS/lib/dictionaries/cif_core.dic
dictionary named 'cif_core.dic' version 2.4.2 from 2011-04-26.

Automatic conversion script
Id: cif_fix_values 4268 2015-11-12 08:31:59Z antanas 
;
_cod_original_sg_symbol_H-M 'P2(1)/n  '
_cod_database_code 1540610

loop_
_symmetry_equiv_pos_as_xyz
'x, y, z'
'-x+1/2, y+1/2, -z+1/2'
'-x, -y, -z'
'x-1/2, -y-1/2, z-1/2'

loop_
_atom_site_label
_atom_site_type_symbol
_atom_site_fract_x
_atom_site_fract_y
_atom_site_fract_z
_atom_site_U_iso_or_equiv
_atom_site_adp_type
_atom_site_occupancy
_atom_site_symmetry_multiplicity
_atom_site_calc_flag
_atom_site_refinement_flags
C1 C 0.5828(11) 0.2184(3) 0.7160(11) 0.107(4) Uani 1 1 d .
H1 H 0.4739 0.2250 0.6713 0.129 Uiso 1 1 calc R
C2 C 0.7237(12) 0.2417(4) 0.6858(12) 0.125(4) Uani 1 1 d .
H2 H 0.7093 0.2636 0.6191 0.150 Uiso 1 1 calc R
C3 C 0.8844(11) 0.2325(4) 0.7546(10) 0.120(5) Uani 1 1 d .
C4 C 0.9032(13) 0.2003(5) 0.8549(11) 0.138(5) Uani 1 1 d .
H4 H 1.0111 0.1939 0.9025 0.165 Uiso 1 1 calc R
C5 C 0.7635(13) 0.1778(4) 0.8844(10) 0.124(5) Uani 1 1 d .
H5 H 0.7774 0.1568 0.9555 0.149 Uiso 1 1 calc R
C6 C 1.0409(13) 0.2574(5) 0.7196(14) 0.168(7) Uani 1 1 d .
H6A H 1.1401 0.2481 0.7832 0.252 Uiso 1 1 calc R
H6B H 1.0192 0.2842 0.7470 0.252 Uiso 1 1 calc R
H6C H 1.0614 0.2557 0.6066 0.252 Uiso 1 1 calc R
C7 C 0.6040(10) 0.1854(3) 0.8124(8) 0.084(3) Uani 1 1 d .
C8 C 0.3176(16) 0.1166(4) 0.5996(11) 0.115(4) Uani 1 1 d .
C9 C 0.315(2) 0.0747(4) 0.6610(13) 0.161(6) Uani 1 1 d .
H9 H 0.4111 0.0707 0.7415 0.194 Uiso 1 1 calc R
C10 C 0.348(3) 0.0512(4) 0.5039(14) 0.200(9) Uani 1 1 d .
H10A H 0.4705 0.0468 0.4954 0.240 Uiso 1 1 calc R
H10B H 0.2897 0.0262 0.5027 0.240 Uiso 1 1 calc R
C11 C 0.276(2) 0.0772(5) 0.3679(13) 0.194(8) Uani 1 1 d .
H11A H 0.3478 0.0764 0.2766 0.233 Uiso 1 1 calc R
H11B H 0.1600 0.0691 0.3317 0.233 Uiso 1 1 calc R
C12 C 0.2317(16) 0.1506(4) 0.3425(12) 0.125(4) Uani 1 1 d U
H12A H 0.3128 0.1531 0.2588 0.151 Uiso 1 1 calc R
H12B H 0.2444 0.1736 0.4115 0.151 Uiso 1 1 calc R
C13 C 0.051(2) 0.1499(5) 0.2639(16) 0.163(5) Uani 1 1 d U
H13A H 0.0340 0.1243 0.2146 0.196 Uiso 1 1 calc R
H13B H 0.0469 0.1688 0.1764 0.196 Uiso 1 1 calc R
C14 C -0.117(3) 0.1585(6) 0.373(2) 0.209(7) Uani 1 1 d U
H14A H -0.0881 0.1793 0.4500 0.251 Uiso 1 1 calc R
H14B H -0.2131 0.1675 0.3018 0.251 Uiso 1 1 calc R
C15 C -0.174(3) 0.1229(6) 0.465(3) 0.227(8) Uani 1 1 d U
H15A H -0.2757 0.1306 0.5190 0.273 Uiso 1 1 calc R
H15B H -0.2110 0.1036 0.3843 0.273 Uiso 1 1 calc R
C16 C -0.0587(16) 0.1016(4) 0.5901(13) 0.123(4) Uani 1 1 d U
H16 H -0.0264 0.1191 0.6726 0.147 Uiso 1 1 calc R
C17 C 0.011(3) 0.0684(8) 0.625(3) 0.239 Uani 1 1 d U
H17 H -0.0389 0.0464 0.5752 0.286 Uiso 1 1 calc R
C18 C 0.154(3) 0.0621(6) 0.7295(16) 0.192(8) Uani 1 1 d .
C19 C 0.148(2) 0.0168(5) 0.7828(19) 0.152(5) Uani 1 1 d DU
C20 C 0.119(2) 0.0853(4) 0.8957(12) 0.210(9) Uani 1 1 d .
H20A H 0.2234 0.0866 0.9636 0.315 Uiso 1 1 calc R
H20B H 0.0324 0.0716 0.9517 0.315 Uiso 1 1 calc R
H20C H 0.0792 0.1113 0.8700 0.315 Uiso 1 1 calc R
C21 C 0.309(3) -0.0308(5) 1.087(3) 0.322(16) Uani 1 1 d .
H21A H 0.3475 -0.0540 1.1450 0.484 Uiso 1 1 calc R
H21B H 0.1925 -0.0253 1.1098 0.484 Uiso 1 1 calc R
H21C H 0.3816 -0.0092 1.1213 0.484 Uiso 1 1 calc R
C22 C 0.320(3) -0.0374(4) 0.905(2) 0.253 Uani 1 1 d D
H22A H 0.2276 -0.0541 0.8613 0.303 Uiso 1 1 calc R
H22B H 0.4300 -0.0487 0.8809 0.303 Uiso 1 1 calc R
N1 N 0.3366(10) 0.1497(3) 0.6763(8) 0.098(3) Uani 1 1 d .
N2 N 0.2747(13) 0.1161(3) 0.4387(9) 0.122(3) Uani 1 1 d .
O1 O 0.3129(7) 0.1788(2) 0.9457(6) 0.097(2) Uani 1 1 d .
O2 O 0.4972(10) 0.1209(2) 0.9311(7) 0.130(3) Uani 1 1 d .
O3 O 0.022(3) -0.0014(5) 0.733(2) 0.293(8) Uani 1 1 d U
O4 O 0.302(2) 0.0027(4) 0.8443(18) 0.246(6) Uani 1 1 d DU
S1 S 0.4274(3) 0.15606(9) 0.8538(2) 0.0950(10) Uani 1 1 d .

loop_
_atom_site_aniso_label
_atom_site_aniso_U_11
_atom_site_aniso_U_22
_atom_site_aniso_U_33
_atom_site_aniso_U_23
_atom_site_aniso_U_13
_atom_site_aniso_U_12
C1 0.053(5) 0.181(11) 0.085(6) 0.050(7) -0.016(4) 0.002(6)
C2 0.070(6) 0.214(13) 0.088(7) 0.044(8) -0.016(5) -0.026(7)
C3 0.046(5) 0.261(15) 0.052(5) 0.017(7) -0.001(4) -0.012(7)
C4 0.055(6) 0.299(18) 0.058(6) 0.027(8) -0.002(5) 0.019(8)
C5 0.076(6) 0.249(15) 0.048(5) 0.040(7) 0.002(4) 0.055(8)
C6 0.073(7) 0.33(2) 0.101(8) 0.024(10) -0.009(6) -0.063(10)
C7 0.054(5) 0.158(9) 0.040(4) 0.025(5) 0.004(3) 0.014(5)
C8 0.153(10) 0.153(11) 0.045(5) 0.017(6) 0.034(6) 0.015(9)
C9 0.30(2) 0.125(10) 0.069(7) 0.005(7) 0.064(10) -0.023(12)
C10 0.38(3) 0.143(12) 0.080(8) -0.015(8) 0.077(12) -0.009(14)
C11 0.34(2) 0.195(15) 0.061(7) -0.024(9) 0.082(11) -0.022(15)
C12 0.141(8) 0.159(8) 0.076(5) 0.012(6) 0.005(6) 0.012(7)
C13 0.161(9) 0.204(10) 0.125(8) -0.010(7) 0.009(7) 0.017(8)
C14 0.214(11) 0.233(11) 0.174(10) -0.015(9) -0.028(9) 0.036(9)
C15 0.205(11) 0.255(12) 0.228(12) -0.008(9) 0.049(9) -0.001(9)
C16 0.129(7) 0.174(9) 0.068(5) -0.004(6) 0.033(5) -0.015(7)
C17 0.229 0.258 0.230 -0.011 0.023 0.015
C18 0.28(2) 0.231(19) 0.077(8) -0.022(10) 0.070(11) -0.072(17)
C19 0.154(9) 0.166(10) 0.139(9) 0.017(8) 0.036(8) -0.026(8)
C20 0.37(2) 0.210(15) 0.064(7) -0.047(8) 0.098(11) -0.154(16)
C21 0.37(4) 0.157(17) 0.46(4) 0.12(2) 0.15(3) 0.029(19)
C22 0.506 0.086 0.176 0.018 0.102 -0.028
N1 0.101(6) 0.144(8) 0.048(4) 0.010(5) 0.000(4) -0.004(5)
N2 0.173(9) 0.152(9) 0.046(4) 0.004(5) 0.032(5) 0.006(7)
O1 0.056(3) 0.177(7) 0.060(3) -0.002(4) 0.016(3) -0.002(4)
O2 0.153(7) 0.175(7) 0.064(4) 0.053(4) 0.009(4) 0.033(6)
O3 0.316(11) 0.313(12) 0.256(11) -0.055(9) 0.064(9) -0.070(9)
O4 0.291(10) 0.222(9) 0.227(9) 0.027(8) 0.043(8) -0.004(8)
S1 0.0869(16) 0.153(3) 0.0456(11) 0.0198(13) 0.0078(10) 0.0121(16)

loop_
_atom_type_symbol
_atom_type_description
_atom_type_scat_dispersion_real
_atom_type_scat_dispersion_imag
_atom_type_scat_source
C C 0.0033 0.0016 'International Tables Vol C Tables 4.2.6.8 and 6.1.1.4'
H H 0.0000 0.0000 'International Tables Vol C Tables 4.2.6.8 and 6.1.1.4'
N N 0.0061 0.0033 'International Tables Vol C Tables 4.2.6.8 and 6.1.1.4'
O O 0.0106 0.0060 'International Tables Vol C Tables 4.2.6.8 and 6.1.1.4'
S S 0.1246 0.1234 'International Tables Vol C Tables 4.2.6.8 and 6.1.1.4'

loop_
_geom_angle_atom_site_label_1
_geom_angle_atom_site_label_2
_geom_angle_atom_site_label_3
_geom_angle
C2 C1 C7 120.3(8)
C2 C1 H1 119.8
C7 C1 H1 119.8
C1 C2 C3 119.9(11)
C1 C2 H2 120.0
C3 C2 H2 120.0
C4 C3 C2 119.3(10)
C4 C3 C6 120.3(9)
C2 C3 C6 120.4(11)
C5 C4 C3 120.1(9)
C5 C4 H4 119.9
C3 C4 H4 119.9
C4 C5 C7 121.7(10)
C4 C5 H5 119.1
C7 C5 H5 119.1
C3 C6 H6A 109.5
C3 C6 H6B 109.5
H6A C6 H6B 109.5
C3 C6 H6C 109.5
H6A C6 H6C 109.5
H6B C6 H6C 109.5
C5 C7 C1 118.4(9)
C5 C7 S1 120.6(8)
C1 C7 S1 120.9(6)
N1 C8 N2 120.2(11)
N1 C8 C9 131.3(9)
N2 C8 C9 108.1(11)
C10 C9 C18 111.2(13)
C10 C9 C8 101.4(9)
C18 C9 C8 115.9(15)
C10 C9 H9 109.3
C18 C9 H9 109.3
C8 C9 H9 109.3
C11 C10 C9 104.0(11)
C11 C10 H10A 110.9
C9 C10 H10A 110.9
C11 C10 H10B 110.9
C9 C10 H10B 110.9
H10A C10 H10B 109.0
N2 C11 C10 104.4(10)
N2 C11 H11A 110.9
C10 C11 H11A 110.9
N2 C11 H11B 110.9
C10 C11 H11B 110.9
H11A C11 H11B 108.9
N2 C12 C13 113.4(12)
N2 C12 H12A 108.9
C13 C12 H12A 108.9
N2 C12 H12B 108.9
C13 C12 H12B 108.9
H12A C12 H12B 107.7
C12 C13 C14 120.4(12)
C12 C13 H13A 107.2
C14 C13 H13A 107.2
C12 C13 H13B 107.2
C14 C13 H13B 107.2
H13A C13 H13B 106.9
C15 C14 C13 113.1(15)
C15 C14 H14A 109.0
C13 C14 H14A 109.0
C15 C14 H14B 109.0
C13 C14 H14B 109.0
H14A C14 H14B 107.8
C16 C15 C14 123.5(17)
C16 C15 H15A 106.5
C14 C15 H15A 106.5
C16 C15 H15B 106.5
C14 C15 H15B 106.5
H15A C15 H15B 106.5
C17 C16 C15 143.5(19)
C17 C16 H16 108.2
C15 C16 H16 108.2
C16 C17 C18 126(3)
C16 C17 H17 116.9
C18 C17 H17 116.9
C17 C18 C9 112.5(16)
C17 C18 C19 106.6(19)
C9 C18 C19 115.2(17)
C17 C18 C20 106.3(19)
C9 C18 C20 112.2(13)
C19 C18 C20 103.2(11)
O3 C19 O4 128.2(17)
O3 C19 C18 115.9(18)
O4 C19 C18 114.0(16)
C18 C20 H20A 109.5
C18 C20 H20B 109.5
H20A C20 H20B 109.5
C18 C20 H20C 109.5
H20A C20 H20C 109.5
H20B C20 H20C 109.5
C22 C21 H21A 109.5
C22 C21 H21B 109.5
H21A C21 H21B 109.5
C22 C21 H21C 109.5
H21A C21 H21C 109.5
H21B C21 H21C 109.5
C21 C22 O4 101.0(13)
C21 C22 H22A 111.6
O4 C22 H22A 111.6
C21 C22 H22B 111.6
O4 C22 H22B 111.6
H22A C22 H22B 109.4
C8 N1 S1 126.4(8)
C8 N2 C12 124.4(11)
C8 N2 C11 113.6(11)
C12 N2 C11 122.1(9)
C19 O4 C22 121.7(14)
O1 S1 O2 116.3(4)
O1 S1 N1 107.8(4)
O2 S1 N1 115.0(5)
O1 S1 C7 108.4(4)
O2 S1 C7 106.5(5)
N1 S1 C7 101.7(4)

loop_
_geom_bond_atom_site_label_1
_geom_bond_atom_site_label_2
_geom_bond_distance
C1 C2 1.391(13)
C1 C7 1.385(12)
C1 H1 0.9300
C2 C3 1.377(13)
C2 H2 0.9300
C3 C4 1.378(16)
C3 C6 1.529(14)
C4 C5 1.366(15)
C4 H4 0.9300
C5 C7 1.366(11)
C5 H5 0.9300
C6 H6A 0.9600
C6 H6B 0.9600
C6 H6C 0.9600
C7 S1 1.752(9)
C8 N1 1.303(13)
C8 N2 1.350(11)
C8 C9 1.519(16)
C9 C10 1.564(14)
C9 C18 1.47(2)
C9 H9 0.9800
C10 C11 1.512(19)
C10 H10A 0.9700
C10 H10B 0.9700
C11 N2 1.455(15)
C11 H11A 0.9700
C11 H11B 0.9700
C12 N2 1.450(13)
C12 C13 1.509(16)
C12 H12A 0.9700
C12 H12B 0.9700
C13 C14 1.67(2)
C13 H13A 0.9700
C13 H13B 0.9700
C14 C15 1.52(2)
C14 H14A 0.9700
C14 H14B 0.9700
C15 C16 1.51(2)
C15 H15A 0.9700
C15 H15B 0.9700
C16 C17 1.29(2)
C16 H16 0.9300
C17 C18 1.38(3)
C17 H17 0.9300
C18 C19 1.61(2)
C18 C20 1.624(16)
C19 O3 1.213(19)
C19 O4 1.357(17)
C20 H20A 0.9600
C20 H20B 0.9600
C20 H20C 0.9600
C21 C22 1.53(3)
C21 H21A 0.9600
C21 H21B 0.9600
C21 H21C 0.9600
C22 O4 1.463(9)
C22 H22A 0.9700
C22 H22B 0.9700
N1 S1 1.601(7)
O1 S1 1.436(6)
O2 S1 1.450(7)
